data_1534937
loop_
_publ_author_name
'Malakho, A.P.'
'Morozov, V.A.'
'Lazoryak, B.I.'
'Pokholok, K.V.'
'van Tendeloo, G.'

_publ_section_title
;
 Layered ordering of vacancies of lead iron phosphate Pb3 Fe2 (P O4)4
;
_journal_name_full 'Solid State Sciences'
_journal_page_first 397
_journal_page_last 404
_journal_volume 7
_journal_year 2005
_chemical_formula_sum 'Fe2 O16 P4 Pb3'
_chemical_name_systematic 'Pb3 Fe2 (P O4)4'
_space_group_IT_number 14
_symmetry_space_group_name_Hall '-P 2ybc'
_symmetry_space_group_name_H-M 'P 1 21/c 1'
_cell_angle_alpha 90
_cell_angle_beta 116.88
_cell_angle_gamma 90
_cell_formula_units_Z 2
_cell_length_a 9.0065
_cell_length_b 9.0574
_cell_length_c 9.3057
_cell_volume 677.098
_citation_journal_id_ASTM SSSCFJ
_cod_data_source_file Malakho_SSSCFJ_2005_1671.cif
_cod_data_source_block Fe2O16P4Pb3
_cod_original_cell_volume 677.0984
_cod_database_code 1534937

loop_
_symmetry_equiv_pos_as_xyz
x,y,z
-x,y+1/2,-z+1/2
-x,-y,-z
x,-y-1/2,z-1/2

loop_
_atom_site_label
_atom_site_type_symbol
_atom_site_fract_x
_atom_site_fract_y
_atom_site_fract_z
_atom_site_occupancy
_atom_site_U_iso_or_equiv
O3 O-2 0.389 0.847 0.971 1 0.0
O1 O-2 0.321 0.041 0.131 1 0.0
O6 O-2 0.911 0.201 0.762 1 0.0
Pb1 Pb+2 0 0 0 1 0.0
P1 P+5 0.5771 0.0897 0.8628 1 0.0
O8 O-2 0.077 0.496 0.252 1 0.0
O4 O-2 0.401 0.714 0.737 1 0.0
P2 P+5 0.9828 0.3606 0.1546 1 0.0
O5 O-2 0.907 0.754 0.873 1 0.0
O7 O-2 0.839 0.405 0 1 0.0
Fe1 Fe+3 0.2472 0.6316 0.2453 1 0.0
Pb2 Pb+2 0.3003 0.2934 0.0296 1 0.0
O2 O-2 0.382 0.459 0.257 1 0.0
